data_7042187
loop_
_publ_author_name
'Stylianou, M.'
'Hadjiadamou, I.'
'Drouza, C.'
'Hayes, S. C.'
'Lariou, E.'
'Tantis, I.'
'Lianos, P.'
'Tsipis, A. C.'
'Keramidas, A. D.'

_publ_section_title
;
 Synthesis of new photosensitive H2BBQ(2+)[ZnCl4](2-)/[(ZnCl)2(\m-BBH)]
 complexes, through selective oxidation of H2O to H2O2.
;
_journal_issue 11
_journal_name_full 'Dalton transactions (Cambridge, England : 2003)'
_journal_page_first 3688
_journal_page_last 3699
_journal_paper_doi 10.1039/c6dt04643f
_journal_volume 46
_journal_year 2017
_chemical_formula_sum 'C15 H26.5 Cl2 N3 O6.83'
_chemical_formula_weight 429.05
_chemical_name_systematic
;
 ?
;
_space_group_crystal_system triclinic
_space_group_IT_number 2
_space_group_name_Hall '-P 1'
_space_group_name_H-M_alt 'P -1'
_symmetry_space_group_name_Hall '-P 1'
_symmetry_space_group_name_H-M 'P -1'
_atom_sites_solution_hydrogens mixed
_audit_creation_method SHELXL-2014
_audit_update_record
;
2016-12-08 deposited with the CCDC.
2017-02-21 downloaded from the CCDC.
;
_cell_angle_alpha 111.192(5)
_cell_angle_beta 96.107(4)
_cell_angle_gamma 98.791(4)
_cell_formula_units_Z 2
_cell_length_a 8.6409(4)
_cell_length_b 10.4155(4)
_cell_length_c 12.0145(7)
_cell_measurement_reflns_used 3517
_cell_measurement_temperature 100(2)
_cell_measurement_theta_max 74.0450
_cell_measurement_theta_min 3.9490
_cell_volume 980.88(9)
_computing_cell_refinement
;
'Wed Jul 29 17:01:44 2015'
;
_computing_data_collection
;
'Wed Jul 29 17:01:44 2015'
;
_computing_data_reduction
;
'Wed Jul 29 17:01:44 2015'
;
_computing_structure_refinement 'SHELXL-2014 (Sheldrick, 2014)'
_diffrn_ambient_temperature 100(2)
_diffrn_detector_area_resol_mean 10.4223
_diffrn_measured_fraction_theta_full 0.999
_diffrn_measured_fraction_theta_max 0.968
_diffrn_measurement_device_type 'SuperNova, Dual, Cu at zero, Atlas'
_diffrn_measurement_method '\w scans'
_diffrn_radiation_type CuK\a
_diffrn_radiation_wavelength 1.54184
_diffrn_reflns_av_R_equivalents 0.0242
_diffrn_reflns_av_unetI/netI 0.0277
_diffrn_reflns_Laue_measured_fraction_full 0.999
_diffrn_reflns_Laue_measured_fraction_max 0.968
_diffrn_reflns_limit_h_max 10
_diffrn_reflns_limit_h_min -10
_diffrn_reflns_limit_k_max 12
_diffrn_reflns_limit_k_min -6
_diffrn_reflns_limit_l_max 14
_diffrn_reflns_limit_l_min -14
_diffrn_reflns_number 6436
_diffrn_reflns_point_group_measured_fraction_full 0.999
_diffrn_reflns_point_group_measured_fraction_max 0.968
_diffrn_reflns_theta_full 67.684
_diffrn_reflns_theta_max 74.482
_diffrn_reflns_theta_min 4.008
_diffrn_source 'sealed X-ray tube'
_exptl_absorpt_coefficient_mu 3.352
_exptl_absorpt_correction_T_max 1.00000
_exptl_absorpt_correction_T_min 0.54708
_exptl_absorpt_correction_type multi-scan
_exptl_absorpt_process_details
;
'Wed Jul 29 17:01:44 2015'
;
_exptl_crystal_colour brown
_exptl_crystal_density_diffrn 1.453
_exptl_crystal_description
;
'Wed Jul 29 17:01:44 2015'
;
_exptl_crystal_F_000 452
_exptl_crystal_size_max 0.292
_exptl_crystal_size_mid 0.209
_exptl_crystal_size_min 0.121
_refine_diff_density_max 1.254
_refine_diff_density_min -0.666
_refine_diff_density_rms 0.112
_refine_ls_extinction_method none
_refine_ls_goodness_of_fit_ref 1.051
_refine_ls_hydrogen_treatment mixed
_refine_ls_matrix_type full
_refine_ls_number_parameters 258
_refine_ls_number_reflns 3870
_refine_ls_number_restraints 0
_refine_ls_restrained_S_all 1.051
_refine_ls_R_factor_all 0.0775
_refine_ls_R_factor_gt 0.0718
_refine_ls_shift/su_max 0.000
_refine_ls_shift/su_mean 0.000
_refine_ls_structure_factor_coef Fsqd
_refine_ls_weighting_details 'w=1/[\s^2^(Fo^2^)+(0.0952P)^2^+4.0765P] where P=(Fo^2^+2Fc^2^)/3'
_refine_ls_weighting_scheme calc
_refine_ls_wR_factor_gt 0.1960
_refine_ls_wR_factor_ref 0.2006
_reflns_Friedel_coverage 0.000
_reflns_number_gt 3524
_reflns_number_total 3870
_reflns_threshold_expression 'I > 2\s(I)'
_cod_data_source_file c6dt04643f2.cif
_cod_data_source_block shelx
_cod_depositor_comments 'Adding full bibliography for 7042187--7042190.cif.'
_cod_original_formula_sum 'C15 H26.50 Cl2 N3 O6.83'
_cod_database_code 7042187
_shelx_space_group_comment
;
The symmetry employed for this shelxl refinement is uniquely defined
by the following loop, which should always be used as a source of
symmetry information in preference to the above space-group names.
They are only intended as comments.
;
_shelxl_version_number 2014-3

loop_
_space_group_symop_operation_xyz
'x, y, z'
'-x, -y, -z'

loop_
_atom_site_label
_atom_site_type_symbol
_atom_site_fract_x
_atom_site_fract_y
_atom_site_fract_z
_atom_site_U_iso_or_equiv
_atom_site_adp_type
_atom_site_occupancy
_atom_site_site_symmetry_order
_atom_site_calc_flag
_atom_site_refinement_flags_posn
_atom_site_refinement_flags_adp
_atom_site_refinement_flags_occupancy
_atom_site_disorder_assembly
_atom_site_disorder_group
O1 O 0.5552(3) 0.4893(3) 0.2173(2) 0.0203(5) Uani 1 1 d . . . . .
C1 C 0.5394(4) 0.5006(4) 0.1186(3) 0.0153(7) Uani 1 1 d . . . . .
N1 N 0.3820(3) 0.6833(3) 0.1925(3) 0.0153(6) Uani 1 1 d . . . . .
N3 N 0.2859(4) 0.5536(3) 0.3426(3) 0.0189(6) Uani 1 1 d . . . . .
C6 C 0.1573(4) 0.9417(3) 0.1515(3) 0.0100(6) Uani 1 1 d . . . . .
H5 H 0.0582 0.8982 0.1578 0.012 Uiso 1 1 calc R U . . .
C4 C 0.2429(4) 0.7396(3) 0.1719(3) 0.0153(7) Uani 1 1 d . . . . .
H7A H 0.1871 0.7523 0.2398 0.018 Uiso 1 1 calc R U . . .
H7B H 0.1719 0.6714 0.0997 0.018 Uiso 1 1 calc R U . . .
C12 C 0.4542(5) 0.7177(4) 0.5181(3) 0.0233(8) Uani 1 1 d . . . . .
H8 H 0.5329 0.7988 0.5568 0.028 Uiso 1 1 calc R U . . .
C3 C 0.6052(4) 0.4132(3) 0.0197(3) 0.0155(7) Uani 1 1 d . . . . .
H10 H 0.6790 0.3629 0.0354 0.019 Uiso 1 1 calc R U . . .
C9 C 0.4454(4) 1.0703(4) 0.1344(3) 0.0211(7) Uani 1 1 d . . . . .
H11 H 0.5444 1.1148 0.1289 0.025 Uiso 1 1 calc R U . . .
C2 C 0.4381(4) 0.5973(3) 0.0956(3) 0.0142(6) Uani 1 1 d . . . . .
C5 C 0.2811(4) 0.8781(3) 0.1565(3) 0.0151(7) Uani 1 1 d . . . . .
N2 N 0.4292(4) 0.9423(4) 0.1486(3) 0.0280(7) Uani 1 1 d . . . . .
C10 C 0.4683(4) 0.7418(4) 0.3172(3) 0.0171(7) Uani 1 1 d . . . . .
H15A H 0.4657 0.8410 0.3533 0.020 Uiso 1 1 calc R U . . .
H15B H 0.5787 0.7342 0.3162 0.020 Uiso 1 1 calc R U . . .
C14 C 0.2704(5) 0.5243(4) 0.5261(4) 0.0278(9) Uani 1 1 d . . . . .
H16 H 0.2260 0.4747 0.5696 0.033 Uiso 1 1 calc R U . . .
C15 C 0.2196(5) 0.4804(4) 0.4038(3) 0.0233(8) Uani 1 1 d . . . . .
H17 H 0.1398 0.4005 0.3633 0.028 Uiso 1 1 calc R U . . .
C11 C 0.4011(4) 0.6692(4) 0.3953(3) 0.0177(7) Uani 1 1 d . . . . .
C8 C 0.3158(5) 1.1316(4) 0.1283(4) 0.0247(8) Uani 1 1 d . . . . .
H21 H 0.3267 1.2166 0.1180 0.030 Uiso 1 1 calc R U . . .
C7 C 0.1706(5) 1.0657(4) 0.1377(4) 0.0242(8) Uani 1 1 d . . . . .
H23 H 0.0821 1.1060 0.1347 0.029 Uiso 1 1 calc R U . . .
C13 C 0.3888(5) 0.6437(4) 0.5835(3) 0.0279(9) Uani 1 1 d . . . . .
H24 H 0.4249 0.6747 0.6664 0.033 Uiso 1 1 calc R U . . .
Cl2 Cl -0.14739(10) 1.24991(10) 0.16945(8) 0.0248(3) Uani 1 1 d . . . . .
Cl1 Cl -0.18107(11) 0.79018(10) 0.15208(9) 0.0285(3) Uani 1 1 d . . . . .
O2W O 0.1354(4) 0.4074(3) 0.1050(2) 0.0308(7) Uani 1 1 d . . . A 1
O1W O -0.1927(5) 1.0846(4) 0.3403(3) 0.0431(8) Uani 1 1 d . . . B 2
O3W O -0.0652(4) 0.6057(4) 0.2932(3) 0.0410(8) Uani 1 1 d . . . C 3
O4W O 0.2608(6) 0.9771(4) 0.4488(3) 0.0488(10) Uani 1 1 d . . . D 4
O6W O 0.1080(5) 1.1975(4) 0.4808(4) 0.0535(10) Uani 1 1 d . . . E 5
O1P O -0.0263(7) 1.0807(6) 0.4975(5) 0.010(2) Uiso 0.348(11) 1 d . . P F 6
O2P O 0.1931(12) 1.0385(12) 0.4412(9) 0.027(4) Uiso 0.290(14) 1 d . . P G 7
O3P O -0.0433(13) 0.6985(12) 0.3661(10) 0.008(4) Uiso 0.191(11) 1 d . . P H 8
H1N H 0.256(5) 0.526(4) 0.272(4) 0.012(10) Uiso 1 1 d . . . . .
H2N H 0.527(5) 0.891(4) 0.152(4) 0.015(10) Uiso 1 1 d . . . . .

loop_
_atom_site_aniso_label
_atom_site_aniso_U_11
_atom_site_aniso_U_22
_atom_site_aniso_U_33
_atom_site_aniso_U_23
_atom_site_aniso_U_13
_atom_site_aniso_U_12
O1 0.0272(13) 0.0241(13) 0.0168(12) 0.0125(10) 0.0080(10) 0.0117(11)
C1 0.0139(15) 0.0163(16) 0.0167(15) 0.0082(13) 0.0027(12) 0.0013(12)
N1 0.0167(14) 0.0163(14) 0.0157(13) 0.0075(11) 0.0052(11) 0.0062(11)
N3 0.0221(15) 0.0214(15) 0.0147(15) 0.0081(12) 0.0049(12) 0.0050(12)
C6 0.0079(13) 0.0074(13) 0.0161(15) 0.0055(11) 0.0017(11) 0.0033(11)
C4 0.0154(15) 0.0134(15) 0.0193(16) 0.0071(13) 0.0063(12) 0.0051(12)
C12 0.030(2) 0.0219(18) 0.0181(17) 0.0066(14) 0.0042(15) 0.0074(15)
C3 0.0155(15) 0.0150(16) 0.0191(16) 0.0084(13) 0.0054(13) 0.0057(13)
C9 0.0205(17) 0.0206(18) 0.0201(17) 0.0073(14) 0.0039(14) -0.0004(14)
C2 0.0134(15) 0.0122(15) 0.0191(16) 0.0077(12) 0.0054(12) 0.0022(12)
C5 0.0178(16) 0.0142(16) 0.0145(15) 0.0060(12) 0.0035(12) 0.0047(13)
N2 0.0259(17) 0.0301(18) 0.0260(17) 0.0094(14) 0.0044(13) 0.0038(14)
C10 0.0197(16) 0.0157(16) 0.0149(15) 0.0047(13) 0.0038(13) 0.0035(13)
C14 0.038(2) 0.030(2) 0.0233(19) 0.0162(16) 0.0136(16) 0.0089(17)
C15 0.0279(19) 0.0194(18) 0.0257(19) 0.0104(15) 0.0106(15) 0.0055(15)
C11 0.0202(16) 0.0168(16) 0.0191(17) 0.0076(13) 0.0068(13) 0.0087(13)
C8 0.029(2) 0.0170(17) 0.030(2) 0.0127(15) 0.0024(16) 0.0042(15)
C7 0.0215(18) 0.0204(18) 0.033(2) 0.0112(16) 0.0027(15) 0.0088(15)
C13 0.041(2) 0.030(2) 0.0166(17) 0.0106(15) 0.0075(16) 0.0114(18)
Cl2 0.0175(4) 0.0302(5) 0.0319(5) 0.0173(4) 0.0056(3) 0.0055(3)
Cl1 0.0260(5) 0.0239(5) 0.0346(5) 0.0097(4) 0.0083(4) 0.0036(4)
O2W 0.0360(16) 0.0283(15) 0.0229(14) 0.0083(11) 0.0048(12) -0.0045(12)
O1W 0.059(2) 0.0396(18) 0.0397(18) 0.0205(15) 0.0187(16) 0.0152(16)
O3W 0.0364(18) 0.045(2) 0.0432(19) 0.0192(17) 0.0084(14) 0.0070(15)
O4W 0.081(3) 0.0334(18) 0.0291(17) 0.0095(14) 0.0156(17) 0.005(2)
O6W 0.053(2) 0.041(2) 0.064(2) 0.0157(18) 0.0142(19) 0.0091(17)

loop_
_atom_type_symbol
_atom_type_description
_atom_type_scat_dispersion_real
_atom_type_scat_dispersion_imag
_atom_type_scat_source
C C 0.0181 0.0091 'International Tables Vol C Tables 4.2.6.8 and 6.1.1.4'
H H 0.0000 0.0000 'International Tables Vol C Tables 4.2.6.8 and 6.1.1.4'
N N 0.0311 0.0180 'International Tables Vol C Tables 4.2.6.8 and 6.1.1.4'
O O 0.0492 0.0322 'International Tables Vol C Tables 4.2.6.8 and 6.1.1.4'
Cl Cl 0.3639 0.7018 'International Tables Vol C Tables 4.2.6.8 and 6.1.1.4'

loop_
_geom_angle_atom_site_label_1
_geom_angle_atom_site_label_2
_geom_angle_atom_site_label_3
_geom_angle
_geom_angle_site_symmetry_1
O1 C1 C3 120.8(3) .
O1 C1 C2 120.2(3) .
C3 C1 C2 118.8(3) .
C2 N1 C4 119.9(3) .
C2 N1 C10 123.7(3) .
C4 N1 C10 115.6(3) .
C11 N3 C15 123.2(3) .
C11 N3 H1N 118(3) .
C15 N3 H1N 118(3) .
C7 C6 C5 123.0(3) .
C7 C6 H5 118.5 .
C5 C6 H5 118.5 .
N1 C4 C5 113.7(3) .
N1 C4 H7A 108.8 .
C5 C4 H7A 108.8 .
N1 C4 H7B 108.8 .
C5 C4 H7B 108.8 .
H7A C4 H7B 107.7 .
C11 C12 C13 119.0(4) .
C11 C12 H8 120.5 .
C13 C12 H8 120.5 .
C2 C3 C1 121.5(3) 2_665
C2 C3 H10 119.2 2_665
C1 C3 H10 119.2 .
C8 C9 N2 120.6(3) .
C8 C9 H11 119.7 .
N2 C9 H11 119.7 .
C3 C2 N1 123.0(3) 2_665
C3 C2 C1 119.1(3) 2_665
N1 C2 C1 117.5(3) .
C6 C5 N2 119.1(3) .
C6 C5 C4 115.4(3) .
N2 C5 C4 125.5(3) .
C5 N2 C9 118.7(3) .
C5 N2 H2N 119(2) .
C9 N2 H2N 123(2) .
N1 C10 C11 113.3(3) .
N1 C10 H15A 108.9 .
C11 C10 H15A 108.9 .
N1 C10 H15B 108.9 .
C11 C10 H15B 108.9 .
H15A C10 H15B 107.7 .
C15 C14 C13 118.7(4) .
C15 C14 H16 120.6 .
C13 C14 H16 120.6 .
N3 C15 C14 119.6(4) .
N3 C15 H17 120.2 .
C14 C15 H17 120.2 .
N3 C11 C12 119.0(3) .
N3 C11 C10 118.7(3) .
C12 C11 C10 122.3(3) .
C7 C8 C9 119.2(3) .
C7 C8 H21 120.4 .
C9 C8 H21 120.4 .
C6 C7 C8 119.3(3) .
C6 C7 H23 120.3 .
C8 C7 H23 120.3 .
C14 C13 C12 120.4(4) .
C14 C13 H24 119.8 .
C12 C13 H24 119.8 .

loop_
_geom_bond_atom_site_label_1
_geom_bond_atom_site_label_2
_geom_bond_distance
_geom_bond_site_symmetry_2
O1 C1 1.230(4) .
C1 C3 1.443(5) .
C1 C2 1.508(5) .
N1 C2 1.375(4) .
N1 C4 1.451(4) .
N1 C10 1.462(4) .
N3 C11 1.338(5) .
N3 C15 1.345(5) .
N3 H1N 0.79(4) .
C6 C7 1.349(5) .
C6 C5 1.349(5) .
C6 H5 0.9300 .
C4 C5 1.511(4) .
C4 H7A 0.9700 .
C4 H7B 0.9700 .
C12 C11 1.375(5) .
C12 C13 1.390(5) .
C12 H8 0.9300 .
C3 C2 1.355(5) 2_665
C3 H10 0.9300 .
C9 C8 1.379(6) .
C9 N2 1.393(5) .
C9 H11 0.9300 .
C2 C3 1.355(5) 2_665
C5 N2 1.380(5) .
N2 H2N 1.07(4) .
C10 C11 1.511(5) .
C10 H15A 0.9700 .
C10 H15B 0.9700 .
C14 C15 1.370(6) .
C14 C13 1.382(6) .
C14 H16 0.9300 .
C15 H17 0.9300 .
C8 C7 1.372(6) .
C8 H21 0.9300 .
C7 H23 0.9300 .
C13 H24 0.9300 .

loop_
_geom_torsion_atom_site_label_1
_geom_torsion_atom_site_label_2
_geom_torsion_atom_site_label_3
_geom_torsion_atom_site_label_4
_geom_torsion
_geom_torsion_site_symmetry_4
C2 N1 C4 C5 -88.7(4) .
C10 N1 C4 C5 81.8(4) .
O1 C1 C3 C2 166.0(3) 2_665
C2 C1 C3 C2 -8.6(5) 2_665
C4 N1 C2 C3 15.9(5) 2_665
C10 N1 C2 C3 -153.9(3) 2_665
C4 N1 C2 C1 -157.9(3) .
C10 N1 C2 C1 32.3(4) .
O1 C1 C2 C3 -166.2(3) 2_665
C3 C1 C2 C3 8.4(5) 2_665
O1 C1 C2 N1 7.9(5) .
C3 C1 C2 N1 -177.6(3) .
C7 C6 C5 N2 0.7(5) .
C7 C6 C5 C4 -179.8(3) .
N1 C4 C5 C6 -172.5(3) .
N1 C4 C5 N2 6.9(5) .
C6 C5 N2 C9 -0.7(5) .
C4 C5 N2 C9 179.9(3) .
C8 C9 N2 C5 0.0(5) .
C2 N1 C10 C11 -104.5(4) .
C4 N1 C10 C11 85.3(4) .
C11 N3 C15 C14 0.1(6) .
C13 C14 C15 N3 0.2(6) .
C15 N3 C11 C12 -0.8(5) .
C15 N3 C11 C10 179.2(3) .
C13 C12 C11 N3 1.2(6) .
C13 C12 C11 C10 -178.7(3) .
N1 C10 C11 N3 7.1(5) .
N1 C10 C11 C12 -172.9(3) .
N2 C9 C8 C7 0.7(6) .
C5 C6 C7 C8 0.0(6) .
C9 C8 C7 C6 -0.6(6) .
C15 C14 C13 C12 0.3(6) .
C11 C12 C13 C14 -0.9(6) .
